data_4109456
loop_
_publ_author_name
'Natalia F. Blank'
'Jillian R. Moncarz'
'Tim J. Brunker'
'Corina Scriban'
'Brian J. Anderson'
'Omar Amir'
'David S. Glueck'
'Lev N. Zakharov'
'James A. Golen'
'Christopher D. Incarvito'
'Arnold L. Rheingold'

_publ_section_title
;
 Palladium-Catalyzed Asymmetric Phosphination. Scope, Mechanism, and
 Origin of Enantioselectivity
;
_journal_name_full 'Journal of the American Chemical Society'
_journal_page_first 6847
_journal_page_last 6858
_journal_paper_doi 10.1021/ja070225a
_journal_volume 129
_journal_year 2007
_chemical_formula_sum 'C24 H35 P'
_chemical_formula_weight 354.49
_chemical_name_systematic
; 
 ? 
;
_space_group_IT_number 14
_symmetry_cell_setting monoclinic
_symmetry_space_group_name_Hall '-P 2yn'
_symmetry_space_group_name_H-M 'P 1 21/n 1'
_atom_sites_solution_hydrogens geom
_atom_sites_solution_primary direct
_atom_sites_solution_secondary difmap
_audit_creation_method SHELXL-97
_cell_angle_alpha 90.00
_cell_angle_beta 101.751(2)
_cell_angle_gamma 90.00
_cell_formula_units_Z 4
_cell_length_a 9.8603(9)
_cell_length_b 16.3092(15)
_cell_length_c 14.0309(13)
_cell_measurement_reflns_used 3672
_cell_measurement_temperature 147(2)
_cell_measurement_theta_max 27.93
_cell_measurement_theta_min 2.32
_cell_volume 2209.1(4)
_computing_cell_refinement 'Bruker SMART'
_computing_data_collection 'Bruker SMART'
_computing_data_reduction 'Bruker SAINT'
_computing_molecular_graphics 'Bruker SHELXTL'
_computing_publication_material 'Bruker SHELXTL'
_computing_structure_refinement 'SHELXL-97 (Sheldrick, 1997)'
_computing_structure_solution 'SHELXS-97 (Sheldrick, 1990)'
_diffrn_ambient_temperature 147(2)
_diffrn_measured_fraction_theta_full 1.000
_diffrn_measured_fraction_theta_max 1.000
_diffrn_measurement_device_type 'CCD area detector'
_diffrn_measurement_method 'phi and omega scans'
_diffrn_radiation_monochromator graphite
_diffrn_radiation_source 'fine-focus sealed tube'
_diffrn_radiation_type MoK\a
_diffrn_radiation_wavelength 0.71073
_diffrn_reflns_av_R_equivalents 0.0452
_diffrn_reflns_av_sigmaI/netI 0.0540
_diffrn_reflns_limit_h_max 10
_diffrn_reflns_limit_h_min -11
_diffrn_reflns_limit_k_max 18
_diffrn_reflns_limit_k_min -12
_diffrn_reflns_limit_l_max 16
_diffrn_reflns_limit_l_min -16
_diffrn_reflns_number 10448
_diffrn_reflns_theta_full 25.00
_diffrn_reflns_theta_max 24.00
_diffrn_reflns_theta_min 1.94
_exptl_absorpt_coefficient_mu 0.128
_exptl_absorpt_correction_T_max 0.9873
_exptl_absorpt_correction_T_min 0.9565
_exptl_absorpt_correction_type multi-scan
_exptl_absorpt_process_details sadabs
_exptl_crystal_colour colorless
_exptl_crystal_density_diffrn 1.066
_exptl_crystal_description block
_exptl_crystal_F_000 776
_exptl_crystal_size_max 0.35
_exptl_crystal_size_mid 0.30
_exptl_crystal_size_min 0.10
_refine_diff_density_max 0.276
_refine_diff_density_min -0.256
_refine_diff_density_rms 0.047
_refine_ls_extinction_method none
_refine_ls_goodness_of_fit_ref 1.014
_refine_ls_hydrogen_treatment constr
_refine_ls_matrix_type full
_refine_ls_number_parameters 226
_refine_ls_number_reflns 3470
_refine_ls_number_restraints 0
_refine_ls_restrained_S_all 1.014
_refine_ls_R_factor_all 0.0792
_refine_ls_R_factor_gt 0.0541
_refine_ls_shift/su_max 0.020
_refine_ls_shift/su_mean 0.004
_refine_ls_structure_factor_coef Fsqd
_refine_ls_weighting_details 'calc w=1/[\s^2^(Fo^2^)+(0.1000P)^2^+0.0000P] where P=(Fo^2^+2Fc^2^)/3'
_refine_ls_weighting_scheme calc
_refine_ls_wR_factor_gt 0.1450
_refine_ls_wR_factor_ref 0.1602
_reflns_number_gt 2579
_reflns_number_total 3470
_reflns_threshold_expression >2sigma(I)
_cod_data_source_file ja070225asi20070309_123028_5.cif
_cod_data_source_block glu136
_cod_database_code 4109456

loop_
_symmetry_equiv_pos_as_xyz
'x, y, z'
'-x+1/2, y+1/2, -z+1/2'
'-x, -y, -z'
'x-1/2, -y-1/2, z-1/2'

loop_
_atom_site_label
_atom_site_type_symbol
_atom_site_fract_x
_atom_site_fract_y
_atom_site_fract_z
_atom_site_U_iso_or_equiv
_atom_site_adp_type
_atom_site_occupancy
_atom_site_symmetry_multiplicity
_atom_site_calc_flag
_atom_site_refinement_flags
P1 P 0.79849(7) 0.13961(4) 0.89869(5) 0.0248(2) Uani 1 1 d .
C1 C 0.6450(3) 0.07759(16) 0.84304(18) 0.0211(6) Uani 1 1 d .
C2 C 0.6361(3) -0.00192(17) 0.88199(19) 0.0247(6) Uani 1 1 d .
C3 C 0.5225(3) -0.05060(17) 0.84541(19) 0.0285(7) Uani 1 1 d .
H3A H 0.5172 -0.1036 0.8724 0.034 Uiso 1 1 calc R
C4 C 0.4160(3) -0.02491(17) 0.7707(2) 0.0282(7) Uani 1 1 d .
C5 C 0.4280(3) 0.05215(17) 0.73178(19) 0.0271(7) Uani 1 1 d .
H5A H 0.3574 0.0703 0.6795 0.032 Uiso 1 1 calc R
C6 C 0.5389(3) 0.10394(16) 0.76606(18) 0.0229(6) Uani 1 1 d .
C7 C 0.7534(3) -0.03820(18) 0.9590(2) 0.0315(7) Uani 1 1 d .
H7A H 0.7982 0.0080 1.0006 0.038 Uiso 1 1 calc R
C8 C 0.8616(4) -0.0753(2) 0.9092(3) 0.0546(10) Uani 1 1 d .
H8A H 0.8920 -0.0341 0.8672 0.082 Uiso 1 1 calc R
H8B H 0.8217 -0.1223 0.8697 0.082 Uiso 1 1 calc R
H8C H 0.9412 -0.0935 0.9585 0.082 Uiso 1 1 calc R
C9 C 0.7057(4) -0.1010(2) 1.0261(2) 0.0467(9) Uani 1 1 d .
H9A H 0.7860 -0.1209 1.0736 0.070 Uiso 1 1 calc R
H9B H 0.6609 -0.1472 0.9873 0.070 Uiso 1 1 calc R
H9C H 0.6397 -0.0752 1.0605 0.070 Uiso 1 1 calc R
C10 C 0.2937(3) -0.08009(19) 0.7329(2) 0.0359(8) Uani 1 1 d .
H10A H 0.3015 -0.1288 0.7770 0.043 Uiso 1 1 calc R
C11 C 0.2976(4) -0.1116(2) 0.6309(3) 0.0582(10) Uani 1 1 d .
H11A H 0.3866 -0.1385 0.6318 0.087 Uiso 1 1 calc R
H11B H 0.2864 -0.0654 0.5853 0.087 Uiso 1 1 calc R
H11C H 0.2222 -0.1510 0.6104 0.087 Uiso 1 1 calc R
C12 C 0.1562(3) -0.0387(2) 0.7345(3) 0.0477(9) Uani 1 1 d .
H12A H 0.1558 -0.0194 0.8006 0.072 Uiso 1 1 calc R
H12B H 0.0806 -0.0780 0.7144 0.072 Uiso 1 1 calc R
H12C H 0.1435 0.0080 0.6897 0.072 Uiso 1 1 calc R
C13 C 0.5384(3) 0.18691(16) 0.71533(19) 0.0264(7) Uani 1 1 d .
H13A H 0.6230 0.2174 0.7482 0.032 Uiso 1 1 calc R
C14 C 0.5464(4) 0.17674(19) 0.6078(2) 0.0384(8) Uani 1 1 d .
H14A H 0.6278 0.1438 0.6030 0.058 Uiso 1 1 calc R
H14B H 0.5538 0.2308 0.5788 0.058 Uiso 1 1 calc R
H14C H 0.4626 0.1491 0.5729 0.058 Uiso 1 1 calc R
C15 C 0.4126(3) 0.2382(2) 0.7253(3) 0.0431(8) Uani 1 1 d .
H15A H 0.4097 0.2443 0.7943 0.065 Uiso 1 1 calc R
H15B H 0.3280 0.2109 0.6913 0.065 Uiso 1 1 calc R
H15C H 0.4194 0.2925 0.6966 0.065 Uiso 1 1 calc R
C16 C 0.7280(3) 0.23994(17) 0.91969(18) 0.0228(6) Uani 1 1 d .
C17 C 0.7718(3) 0.31338(17) 0.88566(19) 0.0263(7) Uani 1 1 d .
H17A H 0.8342 0.3119 0.8422 0.032 Uiso 1 1 calc R
C18 C 0.7270(3) 0.38878(17) 0.91331(19) 0.0289(7) Uani 1 1 d .
C19 C 0.6366(3) 0.38983(18) 0.9770(2) 0.0299(7) Uani 1 1 d .
H19A H 0.6050 0.4410 0.9962 0.036 Uiso 1 1 calc R
C20 C 0.5906(3) 0.31774(18) 1.0135(2) 0.0298(7) Uani 1 1 d .
C21 C 0.6382(3) 0.24350(17) 0.98482(19) 0.0270(7) Uani 1 1 d .
H21A H 0.6091 0.1939 1.0100 0.032 Uiso 1 1 calc R
C22 C 0.7790(4) 0.46712(19) 0.8777(2) 0.0467(9) Uani 1 1 d .
H22A H 0.7362 0.5138 0.9043 0.070 Uiso 1 1 calc R
H22B H 0.7548 0.4687 0.8065 0.070 Uiso 1 1 calc R
H22C H 0.8799 0.4701 0.8992 0.070 Uiso 1 1 calc R
C23 C 0.4959(4) 0.3205(2) 1.0853(2) 0.0442(9) Uani 1 1 d .
H23A H 0.4740 0.3777 1.0975 0.066 Uiso 1 1 calc R
H23B H 0.5420 0.2948 1.1465 0.066 Uiso 1 1 calc R
H23C H 0.4102 0.2908 1.0586 0.066 Uiso 1 1 calc R
C24 C 0.8882(3) 0.15777(19) 0.7984(2) 0.0358(8) Uani 1 1 d .
H24A H 0.9717 0.1904 0.8219 0.054 Uiso 1 1 calc R
H24B H 0.8267 0.1875 0.7461 0.054 Uiso 1 1 calc R
H24C H 0.9142 0.1051 0.7736 0.054 Uiso 1 1 calc R

loop_
_atom_site_aniso_label
_atom_site_aniso_U_11
_atom_site_aniso_U_22
_atom_site_aniso_U_33
_atom_site_aniso_U_23
_atom_site_aniso_U_13
_atom_site_aniso_U_12
P1 0.0231(4) 0.0235(4) 0.0264(4) -0.0011(3) 0.0018(3) -0.0002(3)
C1 0.0215(15) 0.0224(15) 0.0197(14) -0.0056(12) 0.0050(11) -0.0006(11)
C2 0.0277(16) 0.0240(16) 0.0233(14) -0.0004(12) 0.0072(12) 0.0016(12)
C3 0.0334(17) 0.0217(16) 0.0300(16) 0.0057(13) 0.0058(13) 0.0006(13)
C4 0.0269(16) 0.0275(17) 0.0298(15) -0.0009(13) 0.0045(13) -0.0020(12)
C5 0.0264(16) 0.0266(17) 0.0253(15) 0.0028(13) -0.0018(12) 0.0016(12)
C6 0.0281(16) 0.0194(15) 0.0219(14) -0.0032(12) 0.0068(12) 0.0017(12)
C7 0.0355(17) 0.0258(17) 0.0294(15) 0.0050(13) -0.0023(13) 0.0013(13)
C8 0.039(2) 0.064(3) 0.057(2) 0.014(2) 0.0005(17) 0.0210(18)
C9 0.052(2) 0.042(2) 0.0403(19) 0.0141(16) -0.0052(16) 0.0006(16)
C10 0.0316(18) 0.0303(18) 0.0420(18) 0.0091(15) -0.0015(14) -0.0079(13)
C11 0.057(2) 0.057(2) 0.058(2) -0.016(2) 0.0051(19) -0.0236(19)
C12 0.0330(19) 0.046(2) 0.061(2) 0.0054(18) 0.0010(16) -0.0117(15)
C13 0.0323(16) 0.0201(16) 0.0241(15) -0.0005(12) -0.0011(12) -0.0010(12)
C14 0.057(2) 0.0270(18) 0.0273(16) 0.0054(14) 0.0001(15) -0.0066(15)
C15 0.043(2) 0.0275(19) 0.056(2) 0.0016(16) 0.0039(17) 0.0090(14)
C16 0.0227(14) 0.0261(16) 0.0166(13) -0.0034(12) -0.0033(11) -0.0014(12)
C17 0.0297(16) 0.0266(17) 0.0220(15) 0.0008(12) 0.0044(12) -0.0041(12)
C18 0.0381(18) 0.0245(16) 0.0224(15) 0.0005(12) 0.0020(13) -0.0029(13)
C19 0.0353(17) 0.0255(16) 0.0274(15) -0.0067(13) 0.0028(13) 0.0035(13)
C20 0.0320(17) 0.0335(19) 0.0245(15) -0.0061(13) 0.0069(13) -0.0025(13)
C21 0.0322(16) 0.0237(16) 0.0243(15) 0.0003(13) 0.0042(13) -0.0054(12)
C22 0.069(2) 0.0270(19) 0.047(2) 0.0010(15) 0.0188(18) -0.0046(16)
C23 0.052(2) 0.046(2) 0.0403(19) -0.0071(16) 0.0224(16) -0.0051(16)
C24 0.0298(17) 0.0353(19) 0.0454(19) -0.0057(15) 0.0149(14) 0.0015(13)

loop_
_atom_type_symbol
_atom_type_description
_atom_type_scat_dispersion_real
_atom_type_scat_dispersion_imag
_atom_type_scat_source
C C 0.0033 0.0016 'International Tables Vol C Tables 4.2.6.8 and 6.1.1.4'
H H 0.0000 0.0000 'International Tables Vol C Tables 4.2.6.8 and 6.1.1.4'
P P 0.1023 0.0942 'International Tables Vol C Tables 4.2.6.8 and 6.1.1.4'

loop_
_geom_angle_atom_site_label_1
_geom_angle_atom_site_label_2
_geom_angle_atom_site_label_3
_geom_angle
C16 P1 C24 103.78(13)
C16 P1 C1 104.61(12)
C24 P1 C1 104.18(13)
C6 C1 C2 118.7(2)
C6 C1 P1 124.8(2)
C2 C1 P1 116.49(19)
C3 C2 C1 119.4(2)
C3 C2 C7 118.5(2)
C1 C2 C7 121.9(2)
C2 C3 C4 122.5(3)
C5 C4 C3 117.3(3)
C5 C4 C10 121.8(2)
C3 C4 C10 120.8(3)
C4 C5 C6 122.7(2)
C5 C6 C1 119.3(2)
C5 C6 C13 116.7(2)
C1 C6 C13 124.0(2)
C8 C7 C9 110.5(3)
C8 C7 C2 109.3(2)
C9 C7 C2 114.3(2)
C4 C10 C12 112.4(3)
C4 C10 C11 111.0(3)
C12 C10 C11 110.9(3)
C15 C13 C6 111.7(2)
C15 C13 C14 110.8(2)
C6 C13 C14 111.5(2)
C17 C16 C21 118.1(3)
C17 C16 P1 124.2(2)
C21 C16 P1 117.1(2)
C18 C17 C16 121.9(3)
C19 C18 C17 118.3(3)
C19 C18 C22 120.8(3)
C17 C18 C22 120.8(3)
C18 C19 C20 121.8(3)
C21 C20 C19 118.3(3)
C21 C20 C23 120.8(3)
C19 C20 C23 120.9(3)
C20 C21 C16 121.5(3)

loop_
_geom_bond_atom_site_label_1
_geom_bond_atom_site_label_2
_geom_bond_distance
P1 C16 1.825(3)
P1 C24 1.832(3)
P1 C1 1.855(3)
C1 C6 1.409(4)
C1 C2 1.417(4)
C2 C3 1.384(4)
C2 C7 1.531(4)
C3 C4 1.389(4)
C4 C5 1.385(4)
C4 C10 1.512(4)
C5 C6 1.388(4)
C6 C13 1.528(4)
C7 C8 1.516(4)
C7 C9 1.529(4)
C10 C12 1.518(4)
C10 C11 1.528(5)
C13 C15 1.526(4)
C13 C14 1.536(4)
C16 C17 1.390(4)
C16 C21 1.397(4)
C17 C18 1.388(4)
C18 C19 1.384(4)
C18 C22 1.499(4)
C19 C20 1.395(4)
C20 C21 1.388(4)
C20 C23 1.507(4)
